data_2233562
loop_
_publ_author_name
'Seo, Pil Ja'
'Choi, Hong Dae'
'Son, Byeng Wha'
'Lee, Uk'

_publ_section_title
;
 2-(4-Fluorophenyl)-5,6-methylenedioxy-3-phenylsulfinyl-1-benzofuran
 monohydrate
;
_journal_coeditor_code LR2043
_journal_issue 2
_journal_name_full 'Acta Crystallographica Section E'
_journal_page_first o375
_journal_paper_doi 10.1107/S160053681105553X
_journal_volume 68
_journal_year 2012
_chemical_formula_iupac 'C21 H13 F O4 S, H2 O'
_chemical_formula_moiety 'C21 H13 F O4 S, H2 O'
_chemical_formula_sum 'C21 H15 F O5 S'
_chemical_formula_weight 398.39
_chemical_name_systematic
;
2-(4-Fluorophenyl)-5,6-methylenedioxy-3-phenylsulfinyl-1-benzofuran
monohydrate
;
_space_group_IT_number 14
_symmetry_cell_setting monoclinic
_symmetry_space_group_name_Hall '-P 2ybc'
_symmetry_space_group_name_H-M 'P 1 21/c 1'
_atom_sites_solution_hydrogens difmap
_atom_sites_solution_primary direct
_atom_sites_solution_secondary difmap
_audit_creation_method 'form.cif (version 2.0)'
_cell_angle_alpha 90.00
_cell_angle_beta 93.001(2)
_cell_angle_gamma 90.00
_cell_formula_units_Z 4
_cell_length_a 8.2485(2)
_cell_length_b 33.5624(9)
_cell_length_c 6.1854(2)
_cell_measurement_reflns_used 4953
_cell_measurement_temperature 173(2)
_cell_measurement_theta_max 28.26
_cell_measurement_theta_min 2.43
_cell_volume 1710.01(8)
_computing_cell_refinement '<i>SAINT</i> (Bruker, 2009)'
_computing_data_collection '<i>APEX2</i> (Bruker, 2009)'
_computing_data_reduction '<i>SAINT</i> (Bruker, 2009)'
_computing_molecular_graphics '<i>ORTEP-3</i> (Farrugia, 1997) and <i>DIAMOND</i> (Brandenburg, 1998)'
_computing_publication_material '<i>SHELXL97</i> (Sheldrick, 2008)'
_computing_structure_refinement '<i>SHELXL97</i> (Sheldrick, 2008)'
_computing_structure_solution '<i>SHELXS97</i> (Sheldrick, 2008)'
_diffrn_ambient_temperature 173(2)
_diffrn_detector_area_resol_mean 10.0
_diffrn_measured_fraction_theta_full 0.999
_diffrn_measured_fraction_theta_max 0.999
_diffrn_measurement_device_type 'Bruker SMART APEXII CCD'
_diffrn_measurement_method '\f and \w scans'
_diffrn_radiation_monochromator 'graphite multilayer'
_diffrn_radiation_source 'rotating anode'
_diffrn_radiation_type MoK\a
_diffrn_radiation_wavelength 0.71073
_diffrn_reflns_av_R_equivalents 0.0363
_diffrn_reflns_av_sigmaI/netI 0.0360
_diffrn_reflns_limit_h_max 9
_diffrn_reflns_limit_h_min -10
_diffrn_reflns_limit_k_max 35
_diffrn_reflns_limit_k_min -43
_diffrn_reflns_limit_l_max 7
_diffrn_reflns_limit_l_min -8
_diffrn_reflns_number 16270
_diffrn_reflns_theta_full 27.59
_diffrn_reflns_theta_max 27.59
_diffrn_reflns_theta_min 1.21
_diffrn_standards_number 0
_exptl_absorpt_coefficient_mu 0.233
_exptl_absorpt_correction_T_max 0.9746
_exptl_absorpt_correction_T_min 0.9148
_exptl_absorpt_correction_type multi-scan
_exptl_absorpt_process_details '(SADABS; Bruker, 2009)'
_exptl_crystal_colour colourless
_exptl_crystal_density_diffrn 1.547
_exptl_crystal_density_method 'not measured'
_exptl_crystal_description block
_exptl_crystal_F_000 824
_exptl_crystal_size_max 0.39
_exptl_crystal_size_mid 0.16
_exptl_crystal_size_min 0.11
_refine_diff_density_max 0.940
_refine_diff_density_min -0.608
_refine_ls_extinction_method none
_refine_ls_goodness_of_fit_ref 1.023
_refine_ls_hydrogen_treatment mixed
_refine_ls_matrix_type full
_refine_ls_number_parameters 261
_refine_ls_number_reflns 3947
_refine_ls_number_restraints 0
_refine_ls_restrained_S_all 1.023
_refine_ls_R_factor_all 0.0589
_refine_ls_R_factor_gt 0.0477
_refine_ls_shift/su_max 0.000
_refine_ls_shift/su_mean 0.000
_refine_ls_structure_factor_coef Fsqd
_refine_ls_weighting_details 'calc w=1/[\s^2^(Fo^2^)+(0.0512P)^2^+1.6272P] where P=(Fo^2^+2Fc^2^)/3'
_refine_ls_weighting_scheme calc
_refine_ls_wR_factor_gt 0.1134
_refine_ls_wR_factor_ref 0.1199
_reflns_number_gt 3235
_reflns_number_total 3947
_reflns_threshold_expression I>2\s(I)
_cod_data_source_file lr2043.cif
_cod_data_source_block I
_cod_original_sg_symbol_H-M 'P 21/c'
_cod_database_code 2233562
_cod_database_fobs_code 2233562

loop_
_symmetry_equiv_pos_as_xyz
'x, y, z'
'-x, y+1/2, -z+1/2'
'-x, -y, -z'
'x, -y-1/2, z-1/2'

loop_
_atom_site_type_symbol
_atom_site_label
_atom_site_fract_x
_atom_site_fract_y
_atom_site_fract_z
_atom_site_U_iso_or_equiv
_atom_site_adp_type
_atom_site_calc_flag
_atom_site_refinement_flags
_atom_site_occupancy
_atom_site_symmetry_multiplicity
S S1 0.50867(6) 0.170330(15) 0.88006(8) 0.02163(14) Uani d . 1 2
F F1 0.92782(18) 0.04232(4) 1.5856(2) 0.0415(4) Uani d . 1 2
O O1 0.49612(16) 0.05550(4) 0.7261(2) 0.0205(3) Uani d . 1 2
O O2 0.14035(19) 0.12607(5) 0.0740(3) 0.0318(4) Uani d . 1 2
O O3 0.1737(2) 0.05788(5) 0.0443(3) 0.0330(4) Uani d . 1 2
O O4 0.36252(17) 0.19343(4) 0.8043(3) 0.0283(3) Uani d . 1 2
C C1 0.4801(2) 0.12171(6) 0.7748(3) 0.0181(4) Uani d . 1 2
C C2 0.3882(2) 0.11212(6) 0.5762(3) 0.0191(4) Uani d . 1 2
C C3 0.2973(2) 0.13442(6) 0.4188(3) 0.0210(4) Uani d . 1 2
H H3 0.2838 0.1625 0.4280 0.025 Uiso calc R 1 2
C C4 0.2305(2) 0.11216(6) 0.2522(3) 0.0222(4) Uani d . 1 2
C C5 0.0887(3) 0.09168(7) -0.0456(4) 0.0271(5) Uani d . 1 2
H H5A 0.1125 0.0949 -0.1998 0.033 Uiso calc R 1 2
H H5B -0.0298 0.0879 -0.0365 0.033 Uiso calc R 1 2
C C6 0.2492(2) 0.07098(6) 0.2341(3) 0.0230(4) Uani d . 1 2
C C7 0.3353(2) 0.04845(6) 0.3848(3) 0.0230(4) Uani d . 1 2
H H7 0.3475 0.0204 0.3741 0.028 Uiso calc R 1 2
C C8 0.4031(2) 0.07100(6) 0.5549(3) 0.0201(4) Uani d . 1 2
C C9 0.5414(2) 0.08705(6) 0.8597(3) 0.0186(4) Uani d . 1 2
C C10 0.6438(2) 0.07586(6) 1.0502(3) 0.0191(4) Uani d . 1 2
C C11 0.6993(3) 0.03679(6) 1.0741(3) 0.0255(5) Uani d . 1 2
H H11 0.6700 0.0177 0.9659 0.031 Uiso calc R 1 2
C C12 0.7964(3) 0.02540(7) 1.2529(4) 0.0294(5) Uani d . 1 2
H H12 0.8349 -0.0012 1.2681 0.035 Uiso calc R 1 2
C C13 0.8354(3) 0.05361(7) 1.4074(3) 0.0270(5) Uani d . 1 2
C C14 0.7845(3) 0.09240(7) 1.3922(3) 0.0260(5) Uani d . 1 2
H H14 0.8147 0.1112 1.5020 0.031 Uiso calc R 1 2
C C15 0.6878(2) 0.10357(6) 1.2123(3) 0.0228(4) Uani d . 1 2
H H15 0.6510 0.1303 1.1987 0.027 Uiso calc R 1 2
C C16 0.6720(2) 0.18499(6) 0.7173(3) 0.0197(4) Uani d . 1 2
C C17 0.8292(2) 0.17949(6) 0.8061(4) 0.0255(4) Uani d . 1 2
H H17 0.8473 0.1685 0.9469 0.031 Uiso calc R 1 2
C C18 0.9588(3) 0.19039(7) 0.6845(4) 0.0329(5) Uani d . 1 2
H H18 1.0670 0.1865 0.7411 0.039 Uiso calc R 1 2
C C19 0.9309(3) 0.20687(7) 0.4815(4) 0.0348(5) Uani d . 1 2
H H19 1.0201 0.2141 0.3987 0.042 Uiso calc R 1 2
C C20 0.7737(3) 0.21292(7) 0.3973(4) 0.0305(5) Uani d . 1 2
H H20 0.7559 0.2246 0.2584 0.037 Uiso calc R 1 2
C C21 0.6421(3) 0.20191(6) 0.5153(3) 0.0242(4) Uani d . 1 2
H H21 0.5341 0.2059 0.4585 0.029 Uiso calc R 1 2
O O5W 0.2797(2) 0.22591(6) 0.2201(3) 0.0421(4) Uani d . 1 2
H H5WA 0.307(5) 0.2545(13) 0.220(6) 0.084(12) Uiso d . 1 2
H H5WB 0.292(4) 0.2198(12) 0.069(7) 0.083(12) Uiso d . 1 2

loop_
_atom_site_aniso_label
_atom_site_aniso_U_11
_atom_site_aniso_U_22
_atom_site_aniso_U_33
_atom_site_aniso_U_12
_atom_site_aniso_U_13
_atom_site_aniso_U_23
S1 0.0222(2) 0.0171(3) 0.0259(3) 0.00014(18) 0.00387(19) -0.0036(2)
F1 0.0526(9) 0.0387(8) 0.0310(8) 0.0113(7) -0.0197(7) -0.0006(6)
O1 0.0263(7) 0.0156(7) 0.0192(7) 0.0000(5) -0.0028(6) -0.0017(5)
O2 0.0371(9) 0.0290(9) 0.0277(8) 0.0027(7) -0.0124(7) 0.0002(7)
O3 0.0407(9) 0.0296(9) 0.0272(8) 0.0021(7) -0.0123(7) -0.0066(7)
O4 0.0244(7) 0.0239(8) 0.0367(9) 0.0046(6) 0.0012(6) 0.0001(7)
C1 0.0187(9) 0.0165(9) 0.0193(9) -0.0003(7) 0.0024(7) -0.0018(8)
C2 0.0176(8) 0.0182(10) 0.0217(10) -0.0013(7) 0.0021(7) -0.0008(8)
C3 0.0203(9) 0.0175(10) 0.0251(10) 0.0010(7) 0.0019(8) 0.0008(8)
C4 0.0190(9) 0.0252(11) 0.0222(10) 0.0010(8) -0.0012(8) 0.0030(8)
C5 0.0244(10) 0.0320(12) 0.0245(11) -0.0010(9) -0.0024(8) -0.0011(9)
C6 0.0229(9) 0.0244(11) 0.0215(10) -0.0031(8) -0.0005(8) -0.0029(8)
C7 0.0258(10) 0.0187(10) 0.0243(10) 0.0000(8) -0.0008(8) -0.0032(8)
C8 0.0193(9) 0.0192(10) 0.0220(10) -0.0003(7) 0.0010(7) 0.0008(8)
C9 0.0187(9) 0.0173(10) 0.0201(9) -0.0017(7) 0.0022(7) -0.0020(8)
C10 0.0181(9) 0.0205(10) 0.0188(9) -0.0006(7) 0.0021(7) -0.0001(8)
C11 0.0313(11) 0.0204(11) 0.0243(11) 0.0020(8) -0.0028(9) -0.0033(8)
C12 0.0356(11) 0.0217(11) 0.0302(12) 0.0049(9) -0.0043(9) 0.0009(9)
C13 0.0275(10) 0.0314(12) 0.0215(10) 0.0036(9) -0.0044(8) 0.0025(9)
C14 0.0296(11) 0.0265(11) 0.0216(10) 0.0001(9) -0.0025(8) -0.0049(9)
C15 0.0265(10) 0.0191(10) 0.0228(10) 0.0024(8) 0.0016(8) -0.0015(8)
C16 0.0187(9) 0.0159(9) 0.0245(10) -0.0013(7) 0.0018(8) -0.0034(8)
C17 0.0235(10) 0.0229(11) 0.0298(11) -0.0006(8) -0.0021(9) -0.0006(9)
C18 0.0188(9) 0.0330(13) 0.0467(14) -0.0010(9) 0.0008(9) -0.0024(11)
C19 0.0313(11) 0.0295(13) 0.0449(14) -0.0048(10) 0.0140(10) -0.0007(11)
C20 0.0391(12) 0.0264(12) 0.0262(11) -0.0021(10) 0.0044(9) 0.0013(9)
C21 0.0245(10) 0.0212(11) 0.0263(11) -0.0003(8) -0.0032(8) -0.0019(8)
O5W 0.0574(12) 0.0293(10) 0.0406(11) -0.0024(8) 0.0123(9) -0.0008(8)

loop_
_atom_type_symbol
_atom_type_description
_atom_type_scat_dispersion_real
_atom_type_scat_dispersion_imag
_atom_type_scat_source
C C 0.0033 0.0016 'International Tables Vol C Tables 4.2.6.8 and 6.1.1.4'
H H 0.0000 0.0000 'International Tables Vol C Tables 4.2.6.8 and 6.1.1.4'
S S 0.1246 0.1234 'International Tables Vol C Tables 4.2.6.8 and 6.1.1.4'
O O 0.0106 0.0060 'International Tables Vol C Tables 4.2.6.8 and 6.1.1.4'
F F 0.0171 0.0103 'International Tables Vol C Tables 4.2.6.8 and 6.1.1.4'

loop_
_geom_angle_atom_site_label_1
_geom_angle_atom_site_label_2
_geom_angle_atom_site_label_3
_geom_angle
O4 S1 C1 105.95(9)
O4 S1 C16 107.47(9)
C1 S1 C16 97.82(9)
C8 O1 C9 107.01(15)
C4 O2 C5 105.97(16)
C6 O3 C5 105.66(16)
C9 C1 C2 107.74(17)
C9 C1 S1 127.35(15)
C2 C1 S1 124.90(15)
C8 C2 C3 120.43(18)
C8 C2 C1 104.83(17)
C3 C2 C1 134.74(19)
C4 C3 C2 114.14(19)
C4 C3 H3 122.9
C2 C3 H3 122.9
C3 C4 O2 126.70(19)
C3 C4 C6 124.11(19)
O2 C4 C6 109.16(17)
O2 C5 O3 108.26(16)
O2 C5 H5A 110.0
O3 C5 H5A 110.0
O2 C5 H5B 110.0
O3 C5 H5B 110.0
H5A C5 H5B 108.4
C7 C6 O3 127.0(2)
C7 C6 C4 123.18(19)
O3 C6 C4 109.81(18)
C6 C7 C8 112.86(19)
C6 C7 H7 123.6
C8 C7 H7 123.6
O1 C8 C7 124.23(18)
O1 C8 C2 110.50(17)
C7 C8 C2 125.26(19)
C1 C9 O1 109.91(17)
C1 C9 C10 135.77(18)
O1 C9 C10 114.29(16)
C11 C10 C15 118.48(19)
C11 C10 C9 119.98(18)
C15 C10 C9 121.54(18)
C12 C11 C10 121.2(2)
C12 C11 H11 119.4
C10 C11 H11 119.4
C13 C12 C11 118.1(2)
C13 C12 H12 121.0
C11 C12 H12 121.0
F1 C13 C14 118.50(19)
F1 C13 C12 118.2(2)
C14 C13 C12 123.3(2)
C13 C14 C15 118.3(2)
C13 C14 H14 120.9
C15 C14 H14 120.9
C14 C15 C10 120.8(2)
C14 C15 H15 119.6
C10 C15 H15 119.6
C21 C16 C17 121.89(19)
C21 C16 S1 121.13(15)
C17 C16 S1 116.96(16)
C18 C17 C16 118.6(2)
C18 C17 H17 120.7
C16 C17 H17 120.7
C19 C18 C17 120.1(2)
C19 C18 H18 119.9
C17 C18 H18 119.9
C18 C19 C20 120.6(2)
C18 C19 H19 119.7
C20 C19 H19 119.7
C19 C20 C21 120.3(2)
C19 C20 H20 119.8
C21 C20 H20 119.8
C16 C21 C20 118.5(2)
C16 C21 H21 120.8
C20 C21 H21 120.8
H5WA O5W H5WB 100(3)

loop_
_geom_bond_atom_site_label_1
_geom_bond_atom_site_label_2
_geom_bond_distance
S1 O4 1.4883(15)
S1 C1 1.768(2)
S1 C16 1.792(2)
F1 C13 1.361(2)
O1 C8 1.377(2)
O1 C9 1.382(2)
O2 C4 1.379(2)
O2 C5 1.424(3)
O3 C6 1.372(2)
O3 C5 1.431(3)
C1 C9 1.362(3)
C1 C2 1.446(3)
C2 C8 1.392(3)
C2 C3 1.412(3)
C3 C4 1.365(3)
C3 H3 0.9500
C4 C6 1.396(3)
C5 H5A 0.9900
C5 H5B 0.9900
C6 C7 1.370(3)
C7 C8 1.390(3)
C7 H7 0.9500
C9 C10 1.463(3)
C10 C11 1.394(3)
C10 C15 1.401(3)
C11 C12 1.385(3)
C11 H11 0.9500
C12 C13 1.372(3)
C12 H12 0.9500
C13 C14 1.370(3)
C14 C15 1.386(3)
C14 H14 0.9500
C15 H15 0.9500
C16 C21 1.382(3)
C16 C17 1.394(3)
C17 C18 1.388(3)
C17 H17 0.9500
C18 C19 1.380(4)
C18 H18 0.9500
C19 C20 1.386(3)
C19 H19 0.9500
C20 C21 1.389(3)
C20 H20 0.9500
C21 H21 0.9500
O5W H5WA 0.99(4)
O5W H5WB 0.97(4)

loop_
_geom_hbond_atom_site_label_D
_geom_hbond_atom_site_label_H
_geom_hbond_atom_site_label_A
_geom_hbond_site_symmetry_A
_geom_hbond_distance_DH
_geom_hbond_distance_HA
_geom_hbond_distance_DA
_geom_hbond_angle_DHA
C18 H18 O4 1_655 0.95 2.46 3.375(3) 161.7
C19 H19 O5w 1_655 0.95 2.49 3.433(3) 170.9
O5W H5WA O4 4_565 0.99(4) 1.87(4) 2.834(2) 164(3)
O5W H5WB O4 1_554 0.97(4) 1.98(4) 2.908(2) 161(3)

loop_
_geom_torsion_atom_site_label_1
_geom_torsion_atom_site_label_2
_geom_torsion_atom_site_label_3
_geom_torsion_atom_site_label_4
_geom_torsion
O4 S1 C1 C9 -152.40(17)
C16 S1 C1 C9 96.85(18)
O4 S1 C1 C2 29.11(18)
C16 S1 C1 C2 -81.65(17)
C9 C1 C2 C8 -0.6(2)
S1 C1 C2 C8 178.14(14)
C9 C1 C2 C3 179.6(2)
S1 C1 C2 C3 -1.7(3)
C8 C2 C3 C4 -0.4(3)
C1 C2 C3 C4 179.5(2)
C2 C3 C4 O2 -178.00(18)
C2 C3 C4 C6 -0.4(3)
C5 O2 C4 C3 -176.2(2)
C5 O2 C4 C6 5.9(2)
C4 O2 C5 O3 -10.2(2)
C6 O3 C5 O2 10.6(2)
C5 O3 C6 C7 174.8(2)
C5 O3 C6 C4 -7.0(2)
C3 C4 C6 C7 1.0(3)
O2 C4 C6 C7 178.98(19)
C3 C4 C6 O3 -177.25(18)
O2 C4 C6 O3 0.7(2)
O3 C6 C7 C8 177.22(19)
C4 C6 C7 C8 -0.7(3)
C9 O1 C8 C7 179.68(18)
C9 O1 C8 C2 0.1(2)
C6 C7 C8 O1 -179.52(17)
C6 C7 C8 C2 0.0(3)
C3 C2 C8 O1 -179.85(16)
C1 C2 C8 O1 0.3(2)
C3 C2 C8 C7 0.6(3)
C1 C2 C8 C7 -179.26(18)
C2 C1 C9 O1 0.7(2)
S1 C1 C9 O1 -177.99(13)
C2 C1 C9 C10 179.0(2)
S1 C1 C9 C10 0.3(3)
C8 O1 C9 C1 -0.5(2)
C8 O1 C9 C10 -179.20(15)
C1 C9 C10 C11 -172.4(2)
O1 C9 C10 C11 5.7(3)
C1 C9 C10 C15 7.8(3)
O1 C9 C10 C15 -173.98(17)
C15 C10 C11 C12 -0.3(3)
C9 C10 C11 C12 180.00(19)
C10 C11 C12 C13 0.6(3)
C11 C12 C13 F1 178.6(2)
C11 C12 C13 C14 -0.7(4)
F1 C13 C14 C15 -178.81(19)
C12 C13 C14 C15 0.5(3)
C13 C14 C15 C10 -0.1(3)
C11 C10 C15 C14 0.0(3)
C9 C10 C15 C14 179.77(18)
O4 S1 C16 C21 -22.09(19)
C1 S1 C16 C21 87.42(18)
O4 S1 C16 C17 156.30(16)
C1 S1 C16 C17 -94.18(17)
C21 C16 C17 C18 -1.8(3)
S1 C16 C17 C18 179.81(17)
C16 C17 C18 C19 1.0(3)
C17 C18 C19 C20 0.4(4)
C18 C19 C20 C21 -0.9(4)
C17 C16 C21 C20 1.2(3)
S1 C16 C21 C20 179.56(16)
C19 C20 C21 C16 0.2(3)
